data_7000266
loop_
_publ_author_name
'Lunstroot, Kyra'
'Driesen, Kris'
'Nockemann, Peter'
'Van Hecke, Kristof'
'Van Meervelt, Luc'
'G\"orller-Walrand, Christiane'
'Binnemans, Koen'
'Bellayer, S\'everine'
'Viau, Lydie'
'Le Bideau, Jean'
'Vioux, Andr\'e'

_publ_section_title
;
 Lanthanide-doped luminescent ionogels
;
_journal_issue 2
_journal_name_full 'Dalton Transactions'
_journal_page_first 298
_journal_page_last 306
_journal_paper_doi 10.1039/b812292j
_journal_year 2009
_chemical_formula_moiety '3(C5 H14 N O), C21 H9 N3 O12 Tb'
_chemical_formula_sum 'C36 H51 N6 O15 Tb'
_chemical_formula_weight 966.80
_chemical_name_systematic
;
?
;
_space_group_IT_number 167
_symmetry_cell_setting rhombohedral
_symmetry_space_group_name_Hall '-R 3 2"c'
_symmetry_space_group_name_H-M 'R -3 c :H'
_atom_sites_solution_hydrogens geom
_atom_sites_solution_primary direct
_atom_sites_solution_secondary difmap
_audit_creation_method SHELXL-97
_cell_angle_alpha 90.00
_cell_angle_beta 90.00
_cell_angle_gamma 120.00
_cell_formula_units_Z 6
_cell_length_a 10.4585(3)
_cell_length_b 10.4585(3)
_cell_length_c 69.627(3)
_cell_measurement_temperature 100(2)
_cell_volume 6595.5(4)
_computing_cell_refinement 'Bruker SAINT'
_computing_data_collection 'Bruker SMART'
_computing_data_reduction 'Bruker SAINT'
_computing_publication_material Platon
_computing_structure_refinement 'SHELXL-97 (Sheldrick, 1997)'
_computing_structure_solution 'SHELXS-97 (Sheldrick, 1990)'
_diffrn_ambient_temperature 100(2)
_diffrn_measured_fraction_theta_full 1.000
_diffrn_measured_fraction_theta_max 0.996
_diffrn_measurement_device_type 'SMART 6000'
_diffrn_measurement_method '\w and \f scans'
_diffrn_radiation_monochromator 'crossed G\"obel mirrors'
_diffrn_radiation_source 'fine-focus sealed tube'
_diffrn_radiation_type CuK\a
_diffrn_radiation_wavelength 1.54178
_diffrn_reflns_av_R_equivalents 0.0826
_diffrn_reflns_av_sigmaI/netI 0.0399
_diffrn_reflns_limit_h_max 12
_diffrn_reflns_limit_h_min -12
_diffrn_reflns_limit_k_max 12
_diffrn_reflns_limit_k_min -12
_diffrn_reflns_limit_l_max 84
_diffrn_reflns_limit_l_min -84
_diffrn_reflns_number 18596
_diffrn_reflns_theta_full 67.25
_diffrn_reflns_theta_max 70.88
_diffrn_reflns_theta_min 3.81
_exptl_absorpt_coefficient_mu 8.512
_exptl_absorpt_correction_T_max 0.181
_exptl_absorpt_correction_T_min 0.124
_exptl_absorpt_correction_type multi-scan
_exptl_absorpt_process_details 'Bruker SADABS'
_exptl_crystal_colour colourless
_exptl_crystal_density_diffrn 1.461
_exptl_crystal_density_method 'not measured'
_exptl_crystal_description block
_exptl_crystal_F_000 2964
_exptl_crystal_size_max 0.3
_exptl_crystal_size_mid 0.2
_exptl_crystal_size_min 0.2
_refine_diff_density_max 1.226
_refine_diff_density_min -1.208
_refine_diff_density_rms 0.160
_refine_ls_extinction_method none
_refine_ls_goodness_of_fit_ref 1.105
_refine_ls_hydrogen_treatment constr
_refine_ls_matrix_type full
_refine_ls_number_parameters 180
_refine_ls_number_reflns 1414
_refine_ls_number_restraints 114
_refine_ls_restrained_S_all 1.115
_refine_ls_R_factor_all 0.0674
_refine_ls_R_factor_gt 0.0619
_refine_ls_shift/su_max 0.000
_refine_ls_shift/su_mean 0.000
_refine_ls_structure_factor_coef Fsqd
_refine_ls_weighting_details 'calc w=1/[\s^2^(Fo^2^)+(0.1315P)^2^+27.3311P] where P=(Fo^2^+2Fc^2^)/3'
_refine_ls_weighting_scheme calc
_refine_ls_wR_factor_gt 0.1755
_refine_ls_wR_factor_ref 0.1832
_reflns_number_gt 1219
_reflns_number_total 1414
_reflns_threshold_expression >2sigma(I)
_cod_data_source_file b812292j.txt
_cod_data_source_block wg150
_cod_original_sg_symbol_H-M 'R -3 c'
_cod_database_code 7000266

loop_
_symmetry_equiv_pos_as_xyz
'x, y, z'
'-y, x-y, z'
'-x+y, -x, z'
'y, x, -z+1/2'
'x-y, -y, -z+1/2'
'-x, -x+y, -z+1/2'
'x+2/3, y+1/3, z+1/3'
'-y+2/3, x-y+1/3, z+1/3'
'-x+y+2/3, -x+1/3, z+1/3'
'y+2/3, x+1/3, -z+5/6'
'x-y+2/3, -y+1/3, -z+5/6'
'-x+2/3, -x+y+1/3, -z+5/6'
'x+1/3, y+2/3, z+2/3'
'-y+1/3, x-y+2/3, z+2/3'
'-x+y+1/3, -x+2/3, z+2/3'
'y+1/3, x+2/3, -z+7/6'
'x-y+1/3, -y+2/3, -z+7/6'
'-x+1/3, -x+y+2/3, -z+7/6'
'-x, -y, -z'
'y, -x+y, -z'
'x-y, x, -z'
'-y, -x, z-1/2'
'-x+y, y, z-1/2'
'x, x-y, z-1/2'
'-x+2/3, -y+1/3, -z+1/3'
'y+2/3, -x+y+1/3, -z+1/3'
'x-y+2/3, x+1/3, -z+1/3'
'-y+2/3, -x+1/3, z-1/6'
'-x+y+2/3, y+1/3, z-1/6'
'x+2/3, x-y+1/3, z-1/6'
'-x+1/3, -y+2/3, -z+2/3'
'y+1/3, -x+y+2/3, -z+2/3'
'x-y+1/3, x+2/3, -z+2/3'
'-y+1/3, -x+2/3, z+1/6'
'-x+y+1/3, y+2/3, z+1/6'
'x+1/3, x-y+2/3, z+1/6'

loop_
_atom_site_label
_atom_site_type_symbol
_atom_site_fract_x
_atom_site_fract_y
_atom_site_fract_z
_atom_site_U_iso_or_equiv
_atom_site_adp_type
_atom_site_occupancy
_atom_site_symmetry_multiplicity
_atom_site_calc_flag
_atom_site_refinement_flags
_atom_site_disorder_assembly
_atom_site_disorder_group
Tb1 Tb 0.6667 0.3333 0.0833 0.03039(12) Uani 1 6 d S . .
O1 O 0.6453(2) 0.1551(2) 0.05988(3) 0.0386(5) Uani 1 1 d . . .
O2 O 0.5127(3) -0.0533(3) 0.04325(4) 0.0567(7) Uani 1 1 d . . .
C1 C 0.5301(3) 0.0331(4) 0.05648(6) 0.0423(9) Uani 1 1 d . . .
N1 N 0.6667 0.5721(3) 0.0833 0.0369(8) Uani 1 2 d S . .
C2 C 0.4033(3) -0.0097(3) 0.07022(5) 0.0432(8) Uani 1 1 d . . .
C3 C 0.2721(5) -0.1416(4) 0.06965(7) 0.0713(14) Uani 1 1 d . . .
H3 H 0.2544 -0.2136 0.0601 0.086 Uiso 1 1 calc R . .
C4 C 0.1675(5) -0.1659(5) 0.0833 0.092(4) Uani 1 2 d S . .
H4 H 0.0766 -0.2567 0.0833 0.110 Uiso 1 2 calc SR . .
N2 N 0.6667 0.3333 0.00304(8) 0.1662(15) Uani 1 3 d SDU . .
O3 O 0.7206(16) 0.0637(7) 0.01601(17) 0.161(4) Uani 0.33 1 d PDU . .
H3A H 0.6497 0.0353 0.0237 0.241 Uiso 0.33 1 calc PR . .
C5 C 0.7864(5) 0.2907(7) 0.00069(12) 0.1785(16) Uani 0.33 1 d PDU . .
H5A H 0.7596 0.2232 -0.0104 0.214 Uiso 0.33 1 calc PR . .
H5B H 0.8803 0.3812 -0.0025 0.214 Uiso 0.33 1 calc PR . .
C6 C 0.8140(12) 0.2175(8) 0.01776(16) 0.168(2) Uani 0.33 1 d PDU . .
H6A H 0.9185 0.2422 0.0180 0.201 Uiso 0.33 1 calc PR . .
H6B H 0.7927 0.2529 0.0299 0.201 Uiso 0.33 1 calc PR . .
C7 C 0.5627(11) 0.2516(14) 0.01959(11) 0.166(3) Uani 0.33 1 d PDU . .
H7A H 0.4914 0.1507 0.0156 0.249 Uiso 0.33 1 calc PR . .
H7B H 0.5099 0.3031 0.0233 0.249 Uiso 0.33 1 calc PR . .
H7C H 0.6197 0.2482 0.0305 0.249 Uiso 0.33 1 calc PR . .
C8 C 0.7285(15) 0.4947(6) 0.00888(18) 0.181(3) Uani 0.33 1 d PDU . .
H8A H 0.8126 0.5583 0.0006 0.272 Uiso 0.33 1 calc PR . .
H8B H 0.7609 0.5078 0.0223 0.272 Uiso 0.33 1 calc PR . .
H8C H 0.6515 0.5214 0.0074 0.272 Uiso 0.33 1 calc PR . .
C9 C 0.5748(10) 0.3126(17) -0.01450(11) 0.173(4) Uani 0.33 1 d PDU . .
H9A H 0.6205 0.4036 -0.0221 0.260 Uiso 0.33 1 calc PR . .
H9B H 0.4754 0.2891 -0.0106 0.260 Uiso 0.33 1 calc PR . .
H9C H 0.5686 0.2314 -0.0222 0.260 Uiso 0.33 1 calc PR . .
N3 N 1.0438(7) -0.0239(9) 0.03295(13) 0.099(4) Uani 0.17 1 d PDU . .
O4 O 0.7774(9) 0.0083(11) 0.02775(14) 0.050(3) Uani 0.17 1 d PDU . .
H4A H 0.6998 0.0091 0.0306 0.074 Uiso 0.17 1 calc PR . .
C10 C 0.9689(6) 0.0215(8) 0.04806(11) 0.097(4) Uani 0.17 1 d PDU . .
H10A H 0.8966 -0.0681 0.0551 0.116 Uiso 0.17 1 calc PR . .
H10B H 1.0446 0.0874 0.0574 0.116 Uiso 0.17 1 calc PR . .
C11 C 0.8901(8) 0.0989(9) 0.04055(18) 0.090(5) Uani 0.17 1 d PDU . .
H11A H 0.8473 0.1258 0.0514 0.107 Uiso 0.17 1 calc PR . .
H11B H 0.9617 0.1910 0.0339 0.107 Uiso 0.17 1 calc PR . .
C12 C 1.0000 0.0000 0.01236(13) 0.124(7) Uani 0.50 3 d SPDU . .
H12A H 0.8974 -0.0754 0.0097 0.186 Uiso 0.17 1 calc PR . .
H12B H 1.0651 -0.0078 0.0029 0.186 Uiso 0.17 1 calc PR . .
H12C H 1.0101 0.0982 0.0116 0.186 Uiso 0.17 1 calc PR . .
C13 C 1.0006(16) -0.1871(9) 0.0328(3) 0.112(9) Uani 0.17 1 d PDU . .
H13A H 1.0052 -0.2188 0.0459 0.168 Uiso 0.17 1 calc PR . .
H13B H 1.0690 -0.2005 0.0246 0.168 Uiso 0.17 1 calc PR . .
H13C H 0.8998 -0.2465 0.0278 0.168 Uiso 0.17 1 calc PR . .
C14 C 1.2117(9) 0.0620(18) 0.0326(3) 0.105(8) Uani 0.17 1 d PDU . .
H14A H 1.2460 0.1616 0.0277 0.158 Uiso 0.17 1 calc PR . .
H14B H 1.2479 0.0112 0.0243 0.158 Uiso 0.17 1 calc PR . .
H14C H 1.2496 0.0684 0.0457 0.158 Uiso 0.17 1 calc PR . .

loop_
_atom_site_aniso_label
_atom_site_aniso_U_11
_atom_site_aniso_U_22
_atom_site_aniso_U_33
_atom_site_aniso_U_23
_atom_site_aniso_U_13
_atom_site_aniso_U_12
Tb1 0.02960(15) 0.02960(15) 0.0320(2) 0.000 0.000 0.01480(8)
O1 0.0414(8) 0.0331(8) 0.0395(10) -0.0047(7) -0.0028(8) 0.0174(7)
O2 0.0699(11) 0.0405(11) 0.0493(14) -0.0108(10) -0.0041(12) 0.0198(10)
C1 0.0513(14) 0.0374(13) 0.0394(17) 0.0034(13) -0.0059(11) 0.0231(10)
N1 0.0403(18) 0.0331(12) 0.0398(17) 0.0047(7) 0.0095(14) 0.0202(9)
C2 0.0418(13) 0.0326(12) 0.0484(16) -0.0022(12) -0.0059(13) 0.0134(10)
C3 0.056(2) 0.0448(18) 0.086(3) -0.0140(19) 0.004(2) 0.0053(16)
C4 0.055(3) 0.055(3) 0.123(8) -0.015(3) 0.015(3) -0.004(4)
N2 0.2284(18) 0.2284(18) 0.042(3) 0.000 0.000 0.1142(9)
O3 0.200(8) 0.220(3) 0.087(6) -0.004(4) 0.050(6) 0.124(5)
C5 0.2288(18) 0.239(2) 0.066(4) 0.014(2) 0.024(2) 0.1155(16)
C6 0.222(3) 0.221(3) 0.073(5) 0.017(3) 0.037(4) 0.119(3)
C7 0.235(4) 0.238(5) 0.036(3) -0.008(4) 0.005(3) 0.127(5)
C8 0.258(7) 0.236(2) 0.036(5) -0.022(4) 0.008(6) 0.113(3)
C9 0.255(4) 0.208(8) 0.045(3) -0.001(4) -0.014(3) 0.108(4)
N3 0.104(5) 0.074(5) 0.107(5) 0.008(5) -0.011(5) 0.035(5)
O4 0.060(5) 0.043(5) 0.059(7) 0.004(5) 0.008(5) 0.035(4)
C10 0.100(5) 0.071(5) 0.100(5) 0.004(5) -0.017(5) 0.028(5)
C11 0.089(6) 0.069(6) 0.090(6) 0.001(6) -0.015(6) 0.025(6)
C12 0.116(8) 0.116(8) 0.140(13) 0.000 0.000 0.058(4)
C13 0.115(12) 0.071(11) 0.110(12) 0.017(11) -0.001(12) 0.017(11)
C14 0.106(12) 0.086(10) 0.109(12) 0.020(11) -0.012(12) 0.037(10)

loop_
_atom_type_symbol
_atom_type_description
_atom_type_scat_dispersion_real
_atom_type_scat_dispersion_imag
_atom_type_scat_source
C C 0.0181 0.0091 'International Tables Vol C Tables 4.2.6.8 and 6.1.1.4'
N N 0.0311 0.0180 'International Tables Vol C Tables 4.2.6.8 and 6.1.1.4'
O O 0.0492 0.0322 'International Tables Vol C Tables 4.2.6.8 and 6.1.1.4'
Tb Tb -9.1472 9.1891 'International Tables Vol C Tables 4.2.6.8 and 6.1.1.4'
H H 0.0000 0.0000 'International Tables Vol C Tables 4.2.6.8 and 6.1.1.4'

loop_
_geom_angle_atom_site_label_1
_geom_angle_atom_site_label_2
_geom_angle_atom_site_label_3
_geom_angle
_geom_angle_site_symmetry_1
_geom_angle_site_symmetry_3
_geom_angle_publ_flag
O1 Tb1 O1 78.91(8) 17_554 16_544 ?
O1 Tb1 O1 78.91(8) 17_554 18_654 ?
O1 Tb1 O1 78.91(8) 16_544 18_654 ?
O1 Tb1 O1 145.70(10) 17_554 . ?
O1 Tb1 O1 128.51(9) 16_544 . ?
O1 Tb1 O1 86.35(10) 18_654 . ?
O1 Tb1 O1 86.35(10) 17_554 2_655 ?
O1 Tb1 O1 145.70(10) 16_544 2_655 ?
O1 Tb1 O1 128.51(9) 18_654 2_655 ?
O1 Tb1 O1 78.89(8) . 2_655 ?
O1 Tb1 O1 128.51(9) 17_554 3_665 ?
O1 Tb1 O1 86.35(10) 16_544 3_665 ?
O1 Tb1 O1 145.70(10) 18_654 3_665 ?
O1 Tb1 O1 78.89(8) . 3_665 ?
O1 Tb1 O1 78.89(8) 2_655 3_665 ?
O1 Tb1 N1 136.83(5) 17_554 2_655 ?
O1 Tb1 N1 64.25(4) 16_544 2_655 ?
O1 Tb1 N1 72.85(5) 18_654 2_655 ?
O1 Tb1 N1 64.26(4) . 2_655 ?
O1 Tb1 N1 136.82(5) 2_655 2_655 ?
O1 Tb1 N1 72.85(5) 3_665 2_655 ?
O1 Tb1 N1 64.25(4) 17_554 . ?
O1 Tb1 N1 72.85(5) 16_544 . ?
O1 Tb1 N1 136.83(5) 18_654 . ?
O1 Tb1 N1 136.82(5) . . ?
O1 Tb1 N1 72.85(5) 2_655 . ?
O1 Tb1 N1 64.26(4) 3_665 . ?
N1 Tb1 N1 120.0 2_655 . ?
O1 Tb1 N1 72.85(5) 17_554 3_665 ?
O1 Tb1 N1 136.83(5) 16_544 3_665 ?
O1 Tb1 N1 64.25(4) 18_654 3_665 ?
O1 Tb1 N1 72.85(5) . 3_665 ?
O1 Tb1 N1 64.26(4) 2_655 3_665 ?
O1 Tb1 N1 136.82(5) 3_665 3_665 ?
N1 Tb1 N1 120.0 2_655 3_665 ?
N1 Tb1 N1 120.000(1) . 3_665 ?
C1 O1 Tb1 125.6(2) . . ?
O2 C1 O1 126.5(3) . . ?
O2 C1 C2 117.9(3) . . ?
O1 C1 C2 115.7(3) . . ?
C2 N1 C2 119.8(4) 17_554 3_665 ?
C2 N1 Tb1 120.08(18) 17_554 . ?
C2 N1 Tb1 120.08(18) 3_665 . ?
N1 C2 C3 121.6(4) 2_655 . ?
N1 C2 C1 114.0(3) 2_655 . ?
C3 C2 C1 124.5(3) . . ?
C4 C3 C2 117.9(4) . . ?
C4 C3 H3 121.1 . . ?
C2 C3 H3 121.1 . . ?
C3 C4 C3 121.3(5) 16_544 . ?
C3 C4 H4 119.3 16_544 . ?
C3 C4 H4 119.3 . . ?
C9 N2 C9 60.5(7) 2_655 3_665 ?
C9 N2 C9 60.5(7) 2_655 . ?
C9 N2 C9 60.5(7) 3_665 . ?
C9 N2 C7 108.0(5) 2_655 2_655 ?
C9 N2 C7 125.3(8) 3_665 2_655 ?
C9 N2 C7 164.3(9) . 2_655 ?
C9 N2 C7 125.3(8) 2_655 . ?
C9 N2 C7 164.3(9) 3_665 . ?
C9 N2 C7 108.0(5) . . ?
C7 N2 C7 68.8(6) 2_655 . ?
C9 N2 C7 164.3(9) 2_655 3_665 ?
C9 N2 C7 108.0(5) 3_665 3_665 ?
C9 N2 C7 125.3(8) . 3_665 ?
C7 N2 C7 68.8(6) 2_655 3_665 ?
C7 N2 C7 68.8(6) . 3_665 ?
C9 N2 C8 73.1(6) 2_655 3_665 ?
C9 N2 C8 105.2(8) 3_665 3_665 ?
C9 N2 C8 132.6(9) . 3_665 ?
C7 N2 C8 90.4(8) . 3_665 ?
C7 N2 C8 102.0(7) 3_665 3_665 ?
C9 N2 C8 105.2(8) 2_655 2_655 ?
C9 N2 C8 132.6(9) 3_665 2_655 ?
C9 N2 C8 73.1(6) . 2_655 ?
C7 N2 C8 102.0(7) 2_655 2_655 ?
C7 N2 C8 90.4(8) 3_665 2_655 ?
C8 N2 C8 113.2(4) 3_665 2_655 ?
C9 N2 C8 132.6(9) 2_655 . ?
C9 N2 C8 73.1(6) 3_665 . ?
C9 N2 C8 105.2(8) . . ?
C7 N2 C8 90.4(8) 2_655 . ?
C7 N2 C8 102.0(7) . . ?
C8 N2 C8 113.2(4) 3_665 . ?
C8 N2 C8 113.2(4) 2_655 . ?
C9 N2 C5 55.1(5) 2_655 . ?
C9 N2 C5 83.3(7) 3_665 . ?
C9 N2 C5 115.3(7) . . ?
C7 N2 C5 55.5(5) 2_655 . ?
C7 N2 C5 112.1(7) . . ?
C7 N2 C5 115.7(7) 3_665 . ?
C8 N2 C5 127.9(6) 2_655 . ?
C8 N2 C5 113.1(6) . . ?
C9 N2 C5 83.3(7) 2_655 3_665 ?
C9 N2 C5 115.3(7) 3_665 3_665 ?
C9 N2 C5 55.1(5) . 3_665 ?
C7 N2 C5 115.7(7) 2_655 3_665 ?
C7 N2 C5 55.5(5) . 3_665 ?
C7 N2 C5 112.1(7) 3_665 3_665 ?
C8 N2 C5 113.1(6) 3_665 3_665 ?
C8 N2 C5 127.9(6) . 3_665 ?
C5 N2 C5 118.88(13) . 3_665 ?
C9 N2 C5 115.3(7) 2_655 2_655 ?
C9 N2 C5 55.1(5) 3_665 2_655 ?
C9 N2 C5 83.3(7) . 2_655 ?
C7 N2 C5 112.1(7) 2_655 2_655 ?
C7 N2 C5 115.7(7) . 2_655 ?
C7 N2 C5 55.5(5) 3_665 2_655 ?
C8 N2 C5 127.9(6) 3_665 2_655 ?
C8 N2 C5 113.1(6) 2_655 2_655 ?
C5 N2 C5 118.88(13) . 2_655 ?
C5 N2 C5 118.88(13) 3_665 2_655 ?
C6 O3 H3A 109.5 . . ?
C6 C5 N2 116.9(7) . . ?
C6 C5 H5A 108.1 . . ?
N2 C5 H5A 108.1 . . ?
C6 C5 H5B 108.1 . . ?
N2 C5 H5B 108.1 . . ?
H5A C5 H5B 107.3 . . ?
O3 C6 C5 108.1(8) . . ?
O3 C6 H6A 110.1 . . ?
C5 C6 H6A 110.1 . . ?
O3 C6 H6B 110.1 . . ?
C5 C6 H6B 110.1 . . ?
H6A C6 H6B 108.4 . . ?
N2 C7 H7A 109.5 . . ?
N2 C7 H7B 109.5 . . ?
H7A C7 H7B 109.5 . . ?
N2 C7 H7C 109.5 . . ?
H7A C7 H7C 109.5 . . ?
H7B C7 H7C 109.5 . . ?
N2 C8 H8A 109.5 . . ?
N2 C8 H8B 109.5 . . ?
H8A C8 H8B 109.5 . . ?
N2 C8 H8C 109.5 . . ?
H8A C8 H8C 109.5 . . ?
H8B C8 H8C 109.5 . . ?
N2 C9 H9A 109.5 . . ?
N2 C9 H9B 109.5 . . ?
H9A C9 H9B 109.5 . . ?
N2 C9 H9C 109.5 . . ?
H9A C9 H9C 109.5 . . ?
H9B C9 H9C 109.5 . . ?
N3 N3 N3 60.000(1) 3_765 2_645 ?
N3 N3 C10 84.7(6) 3_765 3_765 ?
N3 N3 C10 64.5(6) 2_645 3_765 ?
N3 N3 C10 61.9(5) 3_765 2_645 ?
N3 N3 C10 83.4(5) 2_645 2_645 ?
N3 N3 C10 52.0(4) 3_765 . ?
N3 N3 C10 50.5(4) 2_645 . ?
N3 N3 C14 158.9(11) 3_765 . ?
N3 N3 C14 98.9(11) 2_645 . ?
C10 N3 C14 86.6(9) 3_765 . ?
C10 N3 C14 120.2(10) 2_645 . ?
C10 N3 C14 116.7(9) . . ?
N3 N3 C13 95.6(10) 3_765 . ?
N3 N3 C13 155.6(10) 2_645 . ?
C10 N3 C13 117.2(10) 3_765 . ?
C10 N3 C13 85.1(9) 2_645 . ?
C10 N3 C13 116.2(8) . . ?
C14 N3 C13 105.5(10) . . ?
N3 N3 C12 69.8(3) 3_765 . ?
N3 N3 C12 69.8(3) 2_645 . ?
C10 N3 C12 134.2(9) 3_765 . ?
C10 N3 C12 131.7(7) 2_645 . ?
C10 N3 C12 110.3(6) . . ?
C14 N3 C12 103.6(8) . . ?
C13 N3 C12 103.0(8) . . ?
N3 N3 C11 136.5(8) 3_765 3_765 ?
N3 N3 C11 80.4(9) 2_645 3_765 ?
C10 N3 C11 60.9(5) 3_765 3_765 ?
C10 N3 C11 98.7(8) 2_645 3_765 ?
C10 N3 C11 89.8(6) . 3_765 ?
C13 N3 C11 122.7(9) . 3_765 ?
C12 N3 C11 114.7(6) . 3_765 ?
N3 N3 C11 64.2(7) 3_765 2_645 ?
N3 N3 C11 121.4(6) 2_645 2_645 ?
C10 N3 C11 94.6(7) 3_765 2_645 ?
C10 N3 C11 54.9(5) 2_645 2_645 ?
C10 N3 C11 81.7(5) . 2_645 ?
C14 N3 C11 135.9(10) . 2_645 ?
C12 N3 C11 106.5(6) . 2_645 ?
C11 N3 C11 138.2(9) 3_765 2_645 ?
N3 N3 C13 111.2(8) 3_765 2_645 ?
N3 N3 C13 51.2(8) 2_645 2_645 ?
C10 N3 C13 68.0(7) 3_765 2_645 ?
C10 N3 C13 107.7(8) 2_645 2_645 ?
C10 N3 C13 82.7(6) . 2_645 ?
C14 N3 C13 47.7(8) . 2_645 ?
C13 N3 C13 153.2(6) . 2_645 ?
C12 N3 C13 86.2(6) . 2_645 ?
C11 N3 C13 162.6(8) 2_645 2_645 ?
C11 O4 H4A 109.5 . . ?
C11 C10 N3 115.6(8) . . ?
C11 C10 H10A 108.4 . . ?
N3 C10 H10A 108.4 . . ?
C11 C10 H10B 108.4 . . ?
N3 C10 H10B 108.4 . . ?
H10A C10 H10B 107.4 . . ?
O4 C11 C10 111.0(8) . . ?
O4 C11 H11A 109.4 . . ?
C10 C11 H11A 109.4 . . ?
O4 C11 H11B 109.4 . . ?
C10 C11 H11B 109.4 . . ?
H11A C11 H11B 108.0 . . ?
N3 C12 H12A 109.5 . . ?
N3 C12 H12B 109.5 . . ?
H12A C12 H12B 109.5 . . ?
N3 C12 H12C 109.5 . . ?
H12A C12 H12C 109.5 . . ?
H12B C12 H12C 109.5 . . ?
N3 C13 H13A 109.5 . . ?
N3 C13 H13B 109.5 . . ?
H13A C13 H13B 109.5 . . ?
N3 C13 H13C 109.5 . . ?
H13A C13 H13C 109.5 . . ?
H13B C13 H13C 109.5 . . ?
N3 C14 H14A 109.5 . . ?
N3 C14 H14B 109.5 . . ?
H14A C14 H14B 109.5 . . ?
N3 C14 H14C 109.5 . . ?
H14A C14 H14C 109.5 . . ?
H14B C14 H14C 109.5 . . ?

loop_
_geom_bond_atom_site_label_1
_geom_bond_atom_site_label_2
_geom_bond_distance
_geom_bond_site_symmetry_2
_geom_bond_publ_flag
Tb1 O1 2.403(2) 17_554 ?
Tb1 O1 2.403(2) 16_544 ?
Tb1 O1 2.403(2) 18_654 ?
Tb1 O1 2.403(2) . ?
Tb1 O1 2.403(2) 2_655 ?
Tb1 O1 2.403(2) 3_665 ?
Tb1 N1 2.497(3) 2_655 ?
Tb1 N1 2.497(3) . ?
Tb1 N1 2.497(3) 3_665 ?
O1 C1 1.264(3) . ?
O2 C1 1.239(5) . ?
C1 C2 1.511(5) . ?
N1 C2 1.344(4) 17_554 ?
N1 C2 1.344(4) 3_665 ?
C2 N1 1.344(4) 2_655 ?
C2 C3 1.376(4) . ?
C3 C4 1.375(5) . ?
C3 H3 0.9500 . ?
C4 C3 1.375(5) 16_544 ?
C4 H4 0.9500 . ?
N2 C9 1.501(7) 2_655 ?
N2 C9 1.501(7) 3_665 ?
N2 C9 1.501(7) . ?
N2 C7 1.521(7) 2_655 ?
N2 C7 1.521(7) . ?
N2 C7 1.521(7) 3_665 ?
N2 C8 1.530(6) 3_665 ?
N2 C8 1.530(6) 2_655 ?
N2 C8 1.530(6) . ?
N2 C5 1.533(6) . ?
N2 C5 1.533(6) 3_665 ?
N2 C5 1.533(6) 2_655 ?
O3 C6 1.409(8) . ?
O3 H3A 0.8400 . ?
C5 C6 1.517(9) . ?
C5 H5A 0.9900 . ?
C5 H5B 0.9900 . ?
C6 H6A 0.9900 . ?
C6 H6B 0.9900 . ?
C7 H7A 0.9800 . ?
C7 H7B 0.9800 . ?
C7 H7C 0.9800 . ?
C8 H8A 0.9800 . ?
C8 H8B 0.9800 . ?
C8 H8C 0.9800 . ?
C9 H9A 0.9800 . ?
C9 H9B 0.9800 . ?
C9 H9C 0.9800 . ?
N3 N3 1.076(15) 3_765 ?
N3 N3 1.076(15) 2_645 ?
N3 C10 1.180(10) 3_765 ?
N3 C10 1.207(9) 2_645 ?
N3 C10 1.522(8) . ?
N3 C14 1.522(10) . ?
N3 C13 1.532(11) . ?
N3 C12 1.562(11) . ?
N3 C11 1.674(12) 3_765 ?
N3 C11 1.833(13) 2_645 ?
N3 C13 1.956(16) 2_645 ?
O4 C11 1.402(9) . ?
O4 H4A 0.8400 . ?
C10 C11 1.508(9) . ?
C10 H10A 0.9900 . ?
C10 H10B 0.9900 . ?
C11 H11A 0.9900 . ?
C11 H11B 0.9900 . ?
C12 H12A 0.9800 . ?
C12 H12B 0.9800 . ?
C12 H12C 0.9800 . ?
C13 H13A 0.9800 . ?
C13 H13B 0.9800 . ?
C13 H13C 0.9800 . ?
C14 H14A 0.9800 . ?
C14 H14B 0.9800 . ?
C14 H14C 0.9800 . ?
